data_9005583
loop_
_publ_author_name
'Merlino, S.'
'Perchiazzi, N.'
'Franco, D.'

_publ_section_title
;
 Brochantite, Cu4SO4(OH)6: OD character, polytypism and crystal structures
 Sample: MDO_1 polytype
;
_journal_name_full 'European Journal of Mineralogy'
_journal_page_first 267
_journal_page_last 275
_journal_paper_doi 10.1127/0935-1221/2003/0015-0267
_journal_volume 15
_journal_year 2003
_chemical_compound_source 'Val Fucinaia, Tuscany, Italy'
_chemical_formula_sum 'Cu4 H6 O10 S'
_chemical_name_mineral Brochantite
_space_group_IT_number 14
_symmetry_space_group_name_Hall '-P 2yab'
_symmetry_space_group_name_H-M 'P 1 21/a 1'
_cell_angle_alpha 90
_cell_angle_beta 103.16
_cell_angle_gamma 90
_cell_formula_units_Z 4
_cell_length_a 13.140
_cell_length_b 9.863
_cell_length_c 6.024
_cell_volume 760.206
_database_code_amcsd 0006971
_exptl_crystal_density_diffrn 3.952
_cod_depositor_comments
;
  Z value inserted according to given formula.
                               Miguel.
;
_cod_original_formula_sum 'Cu4 S (O10 H6)'
_cod_database_code 9005583

loop_
_space_group_symop_operation_xyz
x,y,z
1/2+x,1/2-y,z
1/2-x,1/2+y,-z
-x,-y,-z

loop_
_atom_site_label
_atom_site_fract_x
_atom_site_fract_y
_atom_site_fract_z
_atom_site_U_iso_or_equiv
_atom_site_type_symbol
_atom_site_attached_hydrogens
Cu1 0.20610 0.99110 0.47990 0.02070 Cu 0
Cu2 0.20230 0.99080 -0.02370 0.02440 Cu 0
Cu3 0.11810 0.26140 0.18190 0.01850 Cu 0
Cu4 0.11990 0.25710 0.68480 0.01970 Cu 0
S 0.38770 0.19890 0.31670 0.02330 S 0
O-H1 0.09360 0.13250 0.41700 0.02200 O 1
O-H2 0.08270 0.13450 -0.08200 0.02200 O 1
O-H3 0.15900 0.38230 0.45400 0.02100 O 1
O-H4 0.15560 0.38260 -0.05200 0.02000 O 1
O-H5 0.25590 0.09360 0.75800 0.02200 O 1
O-H6 0.14280 0.89910 0.19800 0.02300 O 1
O7 0.27970 0.14500 0.26000 0.02700 O 0
O8 0.38220 0.35100 0.31200 0.02800 O 0
O9 0.44350 0.14900 0.14200 0.02900 O 0
O10 0.44150 0.15200 0.54700 0.02600 O 0

loop_
_cod_changelog_entry_id
_cod_changelog_entry_author
_cod_changelog_entry_date
_cod_changelog_entry_text
1
;cod-tools version 3.8.0
Id: cif_guess_AMCSD_atom_types 9574 2023-05-10 09:00:05Z saulius
;
2023-05-10T18:50:15+03:00
;Derived atom types and hydrogen counts
from atom names that follow the AMCSD naming convention
(Wat == water, O-H == hydroxyl).
;

loop_
_cod_related_entry_id
_cod_related_entry_database
_cod_related_entry_code
1 AMCSD 0006971
